data_2212862
loop_
_publ_author_name
'Sabino, Jose R.'
'Damasceno, Fabiano'
'Cunha, Silvio'

_publ_section_title
;
 2,2-Dimethyl-5-(pyrrolidin-2-ylidene)-1,3-dioxane-4,6-dione
;
_journal_coeditor_code EZ2066
_journal_issue 4
_journal_name_full 'Acta Crystallographica Section E'
_journal_page_first o1913
_journal_page_last o1915
_journal_paper_doi 10.1107/S1600536807013153
_journal_volume 63
_journal_year 2007
_chemical_formula_iupac 'C10 H13 N O4'
_chemical_formula_moiety 'C10 H13 N O4'
_chemical_formula_sum 'C10 H13 N O4'
_chemical_formula_weight 211.21
_chemical_name_systematic
;
2,2-Dimethyl-5-(pyrrolidin-2-ylidene)-1,3-dioxane-4,6-dione
;
_space_group_IT_number 2
_symmetry_cell_setting triclinic
_symmetry_space_group_name_Hall '-P 1'
_symmetry_space_group_name_H-M 'P -1'
_audit_creation_method 'WinGX routine CIF_UPDATE'
_cell_angle_alpha 90.988(3)
_cell_angle_beta 92.799(3)
_cell_angle_gamma 104.114(3)
_cell_formula_units_Z 2
_cell_length_a 5.5947(3)
_cell_length_b 9.1093(5)
_cell_length_c 10.3306(5)
_cell_measurement_reflns_used 1818
_cell_measurement_temperature 296(2)
_cell_measurement_theta_max 26.4
_cell_measurement_theta_min 1.0
_cell_volume 509.75(5)
_computing_cell_refinement 'SCALEPACK (Otwinowski & Minor, 1997)'
_computing_data_collection 'COLLECT (Nonius, 1998)'
_computing_data_reduction 'SCALEPACK and DENZO (Otwinowski & Minor, 1997)'
_computing_molecular_graphics 'ORTEP-3 for Windows (Farrugia, 1997) and PLATON (Spek, 1990)'
_computing_publication_material 'WinGX (Farrugia, 1999)'
_computing_structure_refinement 'SHELXL97 (Sheldrick, 1997)'
_computing_structure_solution 'SHELXS97 (Sheldrick, 1997)'
_diffrn_ambient_temperature 296(2)
_diffrn_measured_fraction_theta_full 0.989
_diffrn_measured_fraction_theta_max 0.989
_diffrn_measurement_device '95mm CCD camera on \k-goniostat'
_diffrn_measurement_device_type 'Nonius KappaCCD'
_diffrn_measurement_method 'CCD rotation images, thick slices'
_diffrn_radiation_type MoK\a
_diffrn_radiation_wavelength 0.71073
_diffrn_reflns_av_R_equivalents 0.026
_diffrn_reflns_av_sigmaI/netI 0.045
_diffrn_reflns_limit_h_max 6
_diffrn_reflns_limit_h_min -6
_diffrn_reflns_limit_k_max 11
_diffrn_reflns_limit_k_min -11
_diffrn_reflns_limit_l_max 12
_diffrn_reflns_limit_l_min -12
_diffrn_reflns_number 3639
_diffrn_reflns_theta_full 26.4
_diffrn_reflns_theta_max 26.4
_diffrn_reflns_theta_min 2.0
_exptl_absorpt_coefficient_mu 0.107
_exptl_absorpt_correction_type none
_exptl_crystal_colour colorless
_exptl_crystal_density_diffrn 1.376
_exptl_crystal_density_method 'not measured'
_exptl_crystal_description prism
_exptl_crystal_F_000 224
_exptl_crystal_size_max 0.18
_exptl_crystal_size_mid 0.15
_exptl_crystal_size_min 0.10
_refine_diff_density_max 0.33
_refine_diff_density_min -0.26
_refine_ls_extinction_method none
_refine_ls_goodness_of_fit_ref 1.05
_refine_ls_hydrogen_treatment constr
_refine_ls_matrix_type full
_refine_ls_number_parameters 138
_refine_ls_number_reflns 2053
_refine_ls_number_restraints 0
_refine_ls_restrained_S_all 1.05
_refine_ls_R_factor_gt 0.056
_refine_ls_shift/su_max 0.000
_refine_ls_structure_factor_coef Fsqd
_refine_ls_weighting_details 'calc w=1/[\s^2^(Fo^2^)+(0.1141P)^2^] where P=(Fo^2^+2Fc^2^)/3'
_refine_ls_weighting_scheme calc
_refine_ls_wR_factor_ref 0.185
_reflns_number_gt 1305
_reflns_number_total 2053
_reflns_threshold_expression I>2\s(I)
_cod_data_source_file ez2066.cif
_cod_data_source_block I
_cod_database_code 2212862
_cod_database_fobs_code 2212862

loop_
_symmetry_equiv_pos_as_xyz
'x, y, z'
'-x, -y, -z'

loop_
_atom_site_type_symbol
_atom_site_label
_atom_site_fract_x
_atom_site_fract_y
_atom_site_fract_z
_atom_site_U_iso_or_equiv
_atom_site_adp_type
_atom_site_calc_flag
_atom_site_refinement_flags
_atom_site_occupancy
C C5 0.1379(4) 0.2275(2) 0.66830(19) 0.0446(5) Uani d . 1
O O3 0.4654(3) 0.31968(16) 0.82912(14) 0.0540(4) Uani d . 1
O O9 0.4919(3) 0.42524(18) 0.63943(15) 0.0626(5) Uani d . 1
O O1 0.1595(3) 0.10043(16) 0.86647(15) 0.0621(5) Uani d . 1
N N11 0.1078(3) 0.3420(2) 0.46137(17) 0.0519(5) Uani d . 1
H H11 0.2441 0.4098 0.4753 0.062 Uiso calc R 1
C C4 0.3688(4) 0.3301(2) 0.70740(19) 0.0456(5) Uani d . 1
C C10 0.0201(4) 0.2416(2) 0.54740(19) 0.0443(5) Uani d . 1
O O16 -0.1317(3) -0.00601(18) 0.72008(16) 0.0745(6) Uani d . 1
C C6 0.0389(4) 0.1018(2) 0.7487(2) 0.0524(6) Uani d . 1
C C14 -0.2243(4) 0.1465(2) 0.4958(2) 0.0557(6) Uani d . 1
H H14A -0.3499 0.144 0.5578 0.067 Uiso calc R 1
H H14B -0.2142 0.0437 0.4764 0.067 Uiso calc R 1
C C2 0.2995(4) 0.2416(3) 0.9220(2) 0.0570(6) Uani d . 1
C C7 0.4599(5) 0.2048(4) 1.0320(3) 0.0864(9) Uani d . 1
H H7A 0.3583 0.1412 1.0915 0.13 Uiso calc R 1
H H7B 0.5489 0.2968 1.0764 0.13 Uiso calc R 1
H H7C 0.5747 0.1529 0.9984 0.13 Uiso calc R 1
C C12 -0.0422(4) 0.3306(3) 0.3403(2) 0.0633(6) Uani d . 1
H H12A 0.033 0.2892 0.2702 0.076 Uiso calc R 1
H H12B -0.0664 0.4286 0.3162 0.076 Uiso calc R 1
C C8 0.1329(5) 0.3384(3) 0.9637(3) 0.0775(8) Uani d . 1
H H8A 0.0323 0.3556 0.8904 0.116 Uiso calc R 1
H H8B 0.231 0.4336 0.9987 0.116 Uiso calc R 1
H H8C 0.029 0.2877 1.0289 0.116 Uiso calc R 1
C C13 -0.2825(5) 0.2242(3) 0.3722(3) 0.0728(7) Uani d . 1
H H13A -0.3426 0.1502 0.3021 0.087 Uiso calc R 1
H H13B -0.4068 0.2798 0.3867 0.087 Uiso calc R 1

loop_
_atom_site_aniso_label
_atom_site_aniso_U_11
_atom_site_aniso_U_22
_atom_site_aniso_U_33
_atom_site_aniso_U_12
_atom_site_aniso_U_13
_atom_site_aniso_U_23
C5 0.0472(12) 0.0386(10) 0.0417(12) -0.0028(9) 0.0084(9) 0.0052(9)
O3 0.0468(9) 0.0596(9) 0.0470(9) -0.0046(7) 0.0026(7) 0.0132(7)
O9 0.0575(9) 0.0608(10) 0.0551(9) -0.0141(7) 0.0028(7) 0.0172(7)
O1 0.0706(10) 0.0511(9) 0.0539(10) -0.0069(8) 0.0019(8) 0.0179(7)
N11 0.0527(11) 0.0493(10) 0.0461(10) -0.0021(8) -0.0001(8) 0.0068(8)
C4 0.0458(11) 0.0427(11) 0.0444(12) 0.0022(9) 0.0071(9) 0.0082(9)
C10 0.0461(11) 0.0392(10) 0.0441(12) 0.0025(9) 0.0095(9) 0.0002(9)
O16 0.0834(12) 0.0560(10) 0.0626(11) -0.0245(9) 0.0014(9) 0.0107(8)
C6 0.0564(13) 0.0448(12) 0.0485(13) -0.0038(10) 0.0088(11) 0.0053(10)
C14 0.0505(13) 0.0522(12) 0.0573(14) -0.0007(10) 0.0025(10) -0.0017(10)
C2 0.0557(13) 0.0597(13) 0.0439(12) -0.0095(10) 0.0044(10) 0.0108(10)
C7 0.0799(18) 0.097(2) 0.0654(17) -0.0107(15) -0.0090(14) 0.0364(15)
C12 0.0714(16) 0.0626(14) 0.0510(14) 0.0085(12) -0.0062(11) 0.0063(11)
C8 0.0711(16) 0.0909(19) 0.0634(16) 0.0051(14) 0.0145(13) -0.0146(14)
C13 0.0656(16) 0.0756(17) 0.0708(17) 0.0078(12) -0.0137(13) 0.0066(13)

loop_
_atom_type_symbol
_atom_type_description
_atom_type_scat_dispersion_real
_atom_type_scat_dispersion_imag
_atom_type_scat_source
C C 0.0033 0.0016 'International Tables Vol C Tables 4.2.6.8 and 6.1.1.4'
H H 0 0 'International Tables Vol C Tables 4.2.6.8 and 6.1.1.4'
N N 0.0061 0.0033 'International Tables Vol C Tables 4.2.6.8 and 6.1.1.4'
O O 0.0106 0.006 'International Tables Vol C Tables 4.2.6.8 and 6.1.1.4'

loop_
_geom_angle_atom_site_label_1
_geom_angle_atom_site_label_2
_geom_angle_atom_site_label_3
_geom_angle
C6 O1 C2 117.86(16)
C4 O3 C2 117.15(16)
C10 N11 C12 115.23(18)
O1 C2 O3 109.59(17)
O1 C2 C8 110.93(18)
O3 C2 C8 110.1(2)
O1 C2 C7 106.7(2)
O3 C2 C7 106.18(18)
C8 C2 C7 113.2(2)
O9 C4 O3 116.27(18)
O9 C4 C5 125.7(2)
O3 C4 C5 118.03(17)
C4 C5 C6 119.29(19)
C10 C5 C4 120.25(18)
C10 C5 C6 120.23(18)
O16 C6 O1 116.87(18)
O1 C6 C5 116.19(18)
O16 C6 C5 126.8(2)
N11 C10 C5 125.05(19)
N11 C10 C14 108.79(19)
C5 C10 C14 126.16(18)
N11 C12 C13 103.00(18)
C12 C13 C14 105.56(19)
C10 C14 C13 104.53(19)
C10 N11 H11 122.4
C12 N11 H11 122.4
C2 C7 H7A 109.5
C2 C7 H7B 109.5
C2 C7 H7C 109.5
C2 C8 H8A 109.5
C2 C8 H8B 109.5
C2 C8 H8C 109.5
N11 C12 H12A 111.2
N11 C12 H12B 111.2
C13 C12 H12A 111.2
C13 C12 H12B 111.2
C12 C13 H13A 110.6
C14 C13 H13A 110.6
C12 C13 H13B 110.6
C14 C13 H13B 110.6
C10 C14 H14A 110.8
C10 C14 H14B 110.8
C13 C14 H14A 110.8
C13 C14 H14B 110.8
H7A C7 H7B 109.5
H7A C7 H7C 109.5
H7B C7 H7C 109.5
H8A C8 H8B 109.5
H8A C8 H8C 109.5
H8B C8 H8C 109.5
H12A C12 H12B 109.1
H13A C13 H13B 108.8
H14A C14 H14B 108.9

loop_
_geom_bond_atom_site_label_1
_geom_bond_atom_site_label_2
_geom_bond_distance
_geom_bond_publ_flag
O1 C2 1.427(3) ?
O1 C6 1.363(3) ?
O3 C2 1.441(2) ?
O3 C4 1.358(2) ?
O9 C4 1.223(2) y
O16 C6 1.211(2) y
N11 C10 1.311(3) y
N11 C12 1.460(3) ?
C2 C7 1.507(3) ?
C2 C8 1.503(3) ?
C5 C4 1.433(3) ?
C5 C6 1.441(3) ?
C5 C10 1.406(3) y
C10 C14 1.497(3) ?
C12 C13 1.508(4) ?
C14 C13 1.529(4) ?
N11 H11 0.86 ?
C7 H7A 0.96 ?
C7 H7B 0.96 ?
C7 H7C 0.96 ?
C8 H8A 0.96 ?
C8 H8B 0.96 ?
C8 H8C 0.96 ?
C12 H12A 0.97 ?
C12 H12B 0.97 ?
C13 H13A 0.97 ?
C13 H13B 0.97 ?
C14 H14A 0.97 ?
C14 H14B 0.97 ?

loop_
_geom_hbond_atom_site_label_D
_geom_hbond_atom_site_label_H
_geom_hbond_atom_site_label_A
_geom_hbond_site_symmetry_A
_geom_hbond_distance_DH
_geom_hbond_distance_HA
_geom_hbond_distance_DA
_geom_hbond_angle_DHA
_geom_hbond_publ_flag
N11 H11 O9 . 0.86 2.12 2.710(2) 125.7 y
N11 H11 O9 2_666 0.86 2.24 2.930(2) 137.8 y
C7 H7A O16 2_557 0.96 2.54 3.494(3) 169.8 y

loop_
_geom_torsion_atom_site_label_1
_geom_torsion_atom_site_label_2
_geom_torsion_atom_site_label_3
_geom_torsion_atom_site_label_4
_geom_torsion
_geom_torsion_publ_flag
C2 O1 C6 O16 -159.1(2) ?
C2 O1 C6 C5 24.5(3) ?
C6 O1 C2 O3 -51.9(3) ?
C6 O1 C2 C8 69.9(2) ?
C6 O1 C2 C7 -166.42(18) ?
C4 O3 C2 O1 48.4(2) ?
C4 O3 C2 C8 -73.8(2) ?
C4 O3 C2 C7 163.3(2) ?
C2 O3 C4 O9 163.01(18) ?
C2 O3 C4 C5 -18.7(3) ?
C12 N11 C10 C5 177.38(18) ?
C12 N11 C10 C14 -3.0(2) ?
C10 N11 C12 C13 12.8(3) ?
C6 C5 C4 O3 -10.8(3) ?
C6 C5 C4 O9 167.37(19) ?
C10 C5 C4 O3 174.77(16) ?
C10 C5 C4 O9 -7.1(3) ?
C4 C5 C6 O1 8.0(3) ?
C4 C5 C6 O16 -168.0(2) ?
C10 C5 C6 O1 -177.51(16) ?
C10 C5 C6 O16 6.5(3) ?
C4 C5 C10 N11 1.8(3) y
C6 C5 C10 N11 -172.60(18) ?
C4 C5 C10 C14 -177.80(18) ?
C6 C5 C10 C14 7.8(3) ?
N11 C10 C14 C13 -8.1(2) ?
C5 C10 C14 C13 171.5(2) ?
N11 C12 C13 C14 -16.6(2) ?
C10 C14 C13 C12 15.4(2) ?

loop_
_cod_related_entry_id
_cod_related_entry_database
_cod_related_entry_code
1 ChemSpider 617833
